data_4113956
loop_
_publ_author_name
'David A. Evans'
'C. Wade Downey'
'Jed L. Hubbs'

_publ_section_title
;
 Ni(II) Bis(oxazoline)-Catalyzed Enantioselective Syn Aldol Reactions of
 N-Propionylthiazolidinethiones in the Presence of Silyl Triflates
;
_journal_name_full 'Journal of the American Chemical Society'
_journal_page_first 8706
_journal_page_last 8707
_journal_paper_doi 10.1021/ja035509j
_journal_volume 125
_journal_year 2003
_chemical_formula_sum 'C14 H17 N O2 S2'
_chemical_formula_weight 295.41
_chemical_name_systematic
; 
 ? 
;
_space_group_IT_number 19
_symmetry_cell_setting orthorhombic
_symmetry_space_group_name_Hall 'P 2ac 2ab'
_symmetry_space_group_name_H-M 'P 21 21 21'
_atom_sites_solution_hydrogens geom
_atom_sites_solution_primary direct
_atom_sites_solution_secondary difmap
_audit_creation_method SHELXL-97
_cell_angle_alpha 90.00
_cell_angle_beta 90.00
_cell_angle_gamma 90.00
_cell_formula_units_Z 4
_cell_length_a 8.0746(8)
_cell_length_b 12.0053(8)
_cell_length_c 15.3059(12)
_cell_measurement_temperature 213(2)
_cell_volume 1483.7(2)
_computing_cell_refinement 'Bruker SMART'
_computing_data_collection 'Bruker SMART'
_computing_data_reduction 'Bruker SAINT'
_computing_molecular_graphics 'Bruker SHELXTL'
_computing_publication_material 'Bruker SHELXTL'
_computing_structure_refinement 'SHELXL-97 (Sheldrick, 1997)'
_computing_structure_solution 'SHELXS-97 (Sheldrick, 1990)'
_diffrn_ambient_temperature 213(2)
_diffrn_measured_fraction_theta_full 0.990
_diffrn_measured_fraction_theta_max 0.990
_diffrn_measurement_device_type 'CCD area detector'
_diffrn_measurement_method 'phi and omega scans'
_diffrn_radiation_monochromator graphite
_diffrn_radiation_source 'fine-focus sealed tube'
_diffrn_radiation_type MoK\a
_diffrn_radiation_wavelength 0.71073
_diffrn_reflns_av_R_equivalents 0.0418
_diffrn_reflns_av_sigmaI/netI 0.0376
_diffrn_reflns_limit_h_max 10
_diffrn_reflns_limit_h_min -10
_diffrn_reflns_limit_k_max 12
_diffrn_reflns_limit_k_min -16
_diffrn_reflns_limit_l_max 20
_diffrn_reflns_limit_l_min -19
_diffrn_reflns_number 9975
_diffrn_reflns_theta_full 28.27
_diffrn_reflns_theta_max 28.27
_diffrn_reflns_theta_min 2.16
_exptl_absorpt_coefficient_mu 0.356
_exptl_absorpt_correction_type none
_exptl_crystal_colour yellow
_exptl_crystal_density_diffrn 1.322
_exptl_crystal_description prism
_exptl_crystal_F_000 624
_exptl_crystal_size_max 0.27
_exptl_crystal_size_mid 0.32
_exptl_crystal_size_min 0.32
_refine_diff_density_max 0.339
_refine_diff_density_min -0.210
_refine_diff_density_rms 0.057
_refine_ls_abs_structure_details 'Flack H D (1983), Acta Cryst. A39, 876-881'
_refine_ls_abs_structure_Flack 0.01(8)
_refine_ls_extinction_method none
_refine_ls_goodness_of_fit_ref 0.870
_refine_ls_hydrogen_treatment mixed
_refine_ls_matrix_type full
_refine_ls_number_parameters 172
_refine_ls_number_reflns 3600
_refine_ls_number_restraints 0
_refine_ls_restrained_S_all 0.870
_refine_ls_R_factor_all 0.0466
_refine_ls_R_factor_gt 0.0403
_refine_ls_shift/su_max 0.002
_refine_ls_shift/su_mean 0.000
_refine_ls_structure_factor_coef Fsqd
_refine_ls_weighting_details 'calc w=1/[\s^2^(Fo^2^)+(0.1000P)^2^+0.0000P] where P=(Fo^2^+2Fc^2^)/3'
_refine_ls_weighting_scheme calc
_refine_ls_wR_factor_gt 0.1080
_refine_ls_wR_factor_ref 0.1135
_reflns_number_gt 3200
_reflns_number_total 3600
_reflns_threshold_expression >2sigma(I)
_cod_data_source_file ja035509jsi20030407_021230.cif
_cod_data_source_block cwd112
_cod_database_code 4113956

loop_
_symmetry_equiv_pos_as_xyz
'x, y, z'
'-x+1/2, -y, z+1/2'
'-x, y+1/2, -z+1/2'
'x+1/2, -y+1/2, -z'

loop_
_atom_site_label
_atom_site_type_symbol
_atom_site_fract_x
_atom_site_fract_y
_atom_site_fract_z
_atom_site_U_iso_or_equiv
_atom_site_adp_type
_atom_site_occupancy
_atom_site_symmetry_multiplicity
_atom_site_calc_flag
_atom_site_refinement_flags
S1 S -0.13262(7) -0.68478(4) -0.85852(3) 0.03674(15) Uani 1 1 d .
S2 S -0.11715(9) -0.78925(5) -1.03387(4) 0.04213(17) Uani 1 1 d .
O1 O -0.38120(18) -0.43795(12) -1.01211(11) 0.0374(4) Uani 1 1 d .
O2 O 0.05860(19) -0.27834(13) -0.91956(10) 0.0373(4) Uani 1 1 d .
H2A H 0.0794 -0.2145 -0.9373 0.056 Uiso 1 1 calc R
N1 N -0.2176(2) -0.58888(13) -1.01310(10) 0.0245(3) Uani 1 1 d .
C13 C -0.0571(2) -0.35804(17) -1.13919(13) 0.0296(4) Uani 1 1 d .
H13A H -0.1536 -0.3145 -1.1432 0.036 Uiso 1 1 calc R
C5 C -0.1411(2) -0.42317(15) -0.92079(11) 0.0253(4) Uani 1 1 d .
H5A H -0.0538 -0.4759 -0.9021 0.030 Uiso 1 1 calc R
C7 C -0.0610(2) -0.32885(17) -0.97564(12) 0.0265(4) Uani 1 1 d .
H7A H -0.1467 -0.2733 -0.9911 0.032 Uiso 1 1 calc R
C4 C -0.2598(2) -0.48252(16) -0.98122(13) 0.0252(4) Uani 1 1 d .
C2 C -0.1536(3) -0.7086(2) -1.13207(13) 0.0380(5) Uani 1 1 d .
H2B H -0.0500 -0.6769 -1.1543 0.046 Uiso 1 1 calc R
H2C H -0.2039 -0.7547 -1.1778 0.046 Uiso 1 1 calc R
C12 C 0.0096(3) -0.40613(19) -1.21458(14) 0.0339(4) Uani 1 1 d .
H12A H -0.0436 -0.3955 -1.2686 0.041 Uiso 1 1 calc R
C9 C 0.1636(3) -0.4356(2) -1.05436(14) 0.0348(5) Uani 1 1 d .
H9A H 0.2173 -0.4454 -1.0004 0.042 Uiso 1 1 calc R
C3 C -0.2710(3) -0.61776(17) -1.10286(13) 0.0293(4) Uani 1 1 d .
H3A H -0.2631 -0.5529 -1.1415 0.035 Uiso 1 1 calc R
H3B H -0.3856 -0.6446 -1.1030 0.035 Uiso 1 1 calc R
C8 C 0.0173(2) -0.37382(17) -1.05858(13) 0.0264(4) Uani 1 1 d .
C6 C -0.2280(3) -0.3765(2) -0.83995(14) 0.0402(5) Uani 1 1 d .
H6A H -0.2765 -0.4371 -0.8068 0.060 Uiso 1 1 calc R
H6B H -0.3145 -0.3253 -0.8579 0.060 Uiso 1 1 calc R
H6C H -0.1482 -0.3373 -0.8039 0.060 Uiso 1 1 calc R
C11 C 0.1536(3) -0.4695(2) -1.21063(15) 0.0384(5) Uani 1 1 d .
C1 C -0.1562(2) -0.67673(16) -0.96511(12) 0.0267(4) Uani 1 1 d .
C10 C 0.2303(3) -0.4826(2) -1.12940(16) 0.0425(6) Uani 1 1 d .
H10A H 0.3287 -0.5241 -1.1255 0.051 Uiso 1 1 calc R
C14 C 0.2243(4) -0.5214(3) -1.29195(18) 0.0602(8) Uani 1 1 d .
H14A H 0.3242 -0.5622 -1.2773 0.090 Uiso 1 1 calc R
H14B H 0.2505 -0.4634 -1.3339 0.090 Uiso 1 1 calc R
H14C H 0.1437 -0.5720 -1.3171 0.090 Uiso 1 1 calc R

loop_
_atom_site_aniso_label
_atom_site_aniso_U_11
_atom_site_aniso_U_22
_atom_site_aniso_U_33
_atom_site_aniso_U_23
_atom_site_aniso_U_13
_atom_site_aniso_U_12
S1 0.0523(3) 0.0320(3) 0.0260(2) 0.0051(2) 0.0000(2) 0.0089(2)
S2 0.0619(4) 0.0291(3) 0.0354(3) -0.0046(2) -0.0059(3) 0.0162(3)
O1 0.0280(7) 0.0298(8) 0.0543(9) 0.0005(7) -0.0048(7) 0.0045(7)
O2 0.0404(8) 0.0329(8) 0.0385(8) -0.0006(7) -0.0072(6) -0.0105(7)
N1 0.0275(7) 0.0228(8) 0.0233(7) 0.0007(6) -0.0003(6) -0.0002(6)
C13 0.0260(8) 0.0315(10) 0.0315(10) 0.0051(9) 0.0006(8) -0.0027(8)
C5 0.0289(9) 0.0222(8) 0.0247(9) 0.0002(7) 0.0013(7) 0.0002(7)
C7 0.0279(8) 0.0246(9) 0.0271(9) -0.0003(8) -0.0011(7) -0.0019(7)
C4 0.0248(8) 0.0230(9) 0.0278(9) 0.0017(7) 0.0027(7) -0.0007(7)
C2 0.0523(13) 0.0372(11) 0.0245(9) -0.0047(8) 0.0015(9) 0.0062(10)
C12 0.0344(10) 0.0394(11) 0.0279(10) 0.0042(9) 0.0027(8) -0.0083(9)
C9 0.0321(10) 0.0397(12) 0.0326(10) 0.0047(9) -0.0022(8) 0.0041(9)
C3 0.0359(10) 0.0261(9) 0.0260(9) 0.0013(8) -0.0031(8) -0.0012(8)
C8 0.0248(9) 0.0251(9) 0.0293(9) 0.0043(8) 0.0024(7) -0.0036(7)
C6 0.0504(13) 0.0394(13) 0.0308(11) -0.0043(9) 0.0122(10) -0.0047(10)
C11 0.0391(12) 0.0389(12) 0.0373(11) 0.0017(9) 0.0143(9) -0.0028(9)
C1 0.0295(9) 0.0227(9) 0.0279(9) 0.0003(8) 0.0031(7) 0.0030(7)
C10 0.0353(11) 0.0446(13) 0.0477(13) 0.0088(11) 0.0110(10) 0.0115(10)
C14 0.0728(19) 0.0598(18) 0.0481(15) -0.0069(13) 0.0270(15) 0.0043(15)

loop_
_atom_type_symbol
_atom_type_description
_atom_type_scat_dispersion_real
_atom_type_scat_dispersion_imag
_atom_type_scat_source
C C 0.0033 0.0016 'International Tables Vol C Tables 4.2.6.8 and 6.1.1.4'
H H 0.0000 0.0000 'International Tables Vol C Tables 4.2.6.8 and 6.1.1.4'
N N 0.0061 0.0033 'International Tables Vol C Tables 4.2.6.8 and 6.1.1.4'
O O 0.0106 0.0060 'International Tables Vol C Tables 4.2.6.8 and 6.1.1.4'
S S 0.1246 0.1234 'International Tables Vol C Tables 4.2.6.8 and 6.1.1.4'

loop_
_geom_angle_atom_site_label_1
_geom_angle_atom_site_label_2
_geom_angle_atom_site_label_3
_geom_angle
C1 S2 C2 93.29(10)
C1 N1 C4 126.60(16)
C1 N1 C3 114.85(15)
C4 N1 C3 117.58(16)
C12 C13 C8 120.76(19)
C4 C5 C6 112.14(17)
C4 C5 C7 106.10(14)
C6 C5 C7 111.21(17)
O2 C7 C8 111.84(16)
O2 C7 C5 105.47(15)
C8 C7 C5 111.52(16)
O1 C4 N1 117.41(18)
O1 C4 C5 122.93(17)
N1 C4 C5 119.08(16)
C3 C2 S2 103.99(14)
C13 C12 C11 120.8(2)
C10 C9 C8 120.4(2)
N1 C3 C2 105.09(16)
C13 C8 C9 118.73(19)
C13 C8 C7 121.03(17)
C9 C8 C7 120.19(18)
C10 C11 C12 118.1(2)
C10 C11 C14 121.4(2)
C12 C11 C14 120.5(2)
N1 C1 S1 127.98(14)
N1 C1 S2 109.69(13)
S1 C1 S2 122.19(12)
C9 C10 C11 121.2(2)

loop_
_geom_bond_atom_site_label_1
_geom_bond_atom_site_label_2
_geom_bond_distance
S1 C1 1.645(2)
S2 C1 1.741(2)
S2 C2 1.812(2)
O1 C4 1.213(2)
O2 C7 1.427(2)
N1 C1 1.378(2)
N1 C4 1.409(2)
N1 C3 1.481(2)
C13 C12 1.398(3)
C13 C8 1.386(3)
C5 C4 1.511(3)
C5 C6 1.529(3)
C5 C7 1.551(3)
C7 C8 1.518(3)
C2 C3 1.513(3)
C12 C11 1.391(3)
C9 C10 1.388(3)
C9 C8 1.397(3)
C11 C10 1.398(3)
C11 C14 1.504(3)

loop_
_geom_torsion_atom_site_label_1
_geom_torsion_atom_site_label_2
_geom_torsion_atom_site_label_3
_geom_torsion_atom_site_label_4
_geom_torsion
C4 C5 C7 O2 -176.25(15)
C6 C5 C7 O2 61.6(2)
C4 C5 C7 C8 -54.6(2)
C6 C5 C7 C8 -176.84(16)
C1 N1 C4 O1 -142.1(2)
C3 N1 C4 O1 26.1(3)
C1 N1 C4 C5 46.4(3)
C3 N1 C4 C5 -145.46(17)
C6 C5 C4 O1 57.1(3)
C7 C5 C4 O1 -64.5(2)
C6 C5 C4 N1 -131.88(19)
C7 C5 C4 N1 106.52(18)
C1 S2 C2 C3 -26.71(16)
C8 C13 C12 C11 -1.0(3)
C1 N1 C3 C2 -33.7(2)
C4 N1 C3 C2 156.84(17)
S2 C2 C3 N1 36.35(19)
C12 C13 C8 C9 2.2(3)
C12 C13 C8 C7 -175.58(19)
C10 C9 C8 C13 -1.7(3)
C10 C9 C8 C7 176.1(2)
O2 C7 C8 C13 -136.74(19)
C5 C7 C8 C13 105.4(2)
O2 C7 C8 C9 45.6(3)
C5 C7 C8 C9 -72.3(2)
C13 C12 C11 C10 -0.6(3)
C13 C12 C11 C14 179.7(2)
C4 N1 C1 S1 6.2(3)
C3 N1 C1 S1 -162.23(16)
C4 N1 C1 S2 -178.17(15)
C3 N1 C1 S2 13.4(2)
C2 S2 C1 N1 8.69(15)
C2 S2 C1 S1 -175.34(14)
C8 C9 C10 C11 0.1(4)
C12 C11 C10 C9 1.1(4)
C14 C11 C10 C9 -179.3(2)
